data_2224228
loop_
_publ_author_name
'Fazaeli, Yousef'
'Najafi, Ezzatollah'
'Amini, Mostafa M.'
'Khavasi, Hamid Reza'

_publ_section_title
;
 Di-\m-ethanolato-bis[diethanolato(2-methylquinolin-8-olato)titanium(IV)]
;
_journal_coeditor_code HB5165
_journal_issue 12
_journal_name_full 'Acta Crystallographica Section E'
_journal_page_first m1531
_journal_paper_doi 10.1107/S1600536809045796
_journal_volume 65
_journal_year 2009
_chemical_formula_iupac '[Ti2 (C10 H8 N O)2 (C2 H5 O)6]'
_chemical_formula_moiety 'C32 H46 N2 O8 Ti2'
_chemical_formula_sum 'C32 H46 N2 O8 Ti2'
_chemical_formula_weight 682.51
_chemical_name_systematic
;
Di-\m-ethanolato-bis[diethanolato(2-methylquinolin-8-olato)titanium(IV)]
;
_space_group_IT_number 14
_symmetry_cell_setting monoclinic
_symmetry_space_group_name_Hall '-P 2yn'
_symmetry_space_group_name_H-M 'P 1 21/n 1'
_atom_sites_solution_hydrogens geom
_atom_sites_solution_primary direct
_atom_sites_solution_secondary difmap
_audit_creation_method SHELXL-97
_cell_angle_alpha 90.00
_cell_angle_beta 95.21(3)
_cell_angle_gamma 90.00
_cell_formula_units_Z 2
_cell_length_a 9.0497(18)
_cell_length_b 13.086(3)
_cell_length_c 14.189(3)
_cell_measurement_reflns_used 1633
_cell_measurement_temperature 120(2)
_cell_measurement_theta_max 29.24
_cell_measurement_theta_min 2.12
_cell_volume 1673.4(6)
_computing_cell_refinement 'X-AREA (Stoe & Cie, 2005)'
_computing_data_collection 'X-AREA (Stoe & Cie, 2005)'
_computing_data_reduction 'X-RED (Stoe & Cie, 2005)'
_computing_molecular_graphics 'ORTEP-3 (Farrugia, 1997)'
_computing_publication_material 'WinGX (Farrugia, 1999)'
_computing_structure_refinement 'SHELXL97 (Sheldrick, 2008)'
_computing_structure_solution 'SHELXS97 (Sheldrick, 2008)'
_diffrn_ambient_temperature 120(2)
_diffrn_detector_area_resol_mean '0.15 mm'
_diffrn_measured_fraction_theta_full 0.990
_diffrn_measured_fraction_theta_max 0.990
_diffrn_measurement_device_type 'Stoe IPDS II'
_diffrn_measurement_method 'rotation method'
_diffrn_radiation_monochromator graphite
_diffrn_radiation_source 'fine-focus sealed tube'
_diffrn_radiation_type MoK\a
_diffrn_radiation_wavelength 0.71073
_diffrn_reflns_av_R_equivalents 0.0990
_diffrn_reflns_av_sigmaI/netI 0.0990
_diffrn_reflns_limit_h_max 12
_diffrn_reflns_limit_h_min -12
_diffrn_reflns_limit_k_max 17
_diffrn_reflns_limit_k_min -17
_diffrn_reflns_limit_l_max 15
_diffrn_reflns_limit_l_min -19
_diffrn_reflns_number 12962
_diffrn_reflns_theta_full 29.24
_diffrn_reflns_theta_max 29.24
_diffrn_reflns_theta_min 2.12
_diffrn_standards_number 0
_exptl_absorpt_coefficient_mu 0.528
_exptl_absorpt_correction_T_max 0.905
_exptl_absorpt_correction_T_min 0.686
_exptl_absorpt_correction_type numerical
_exptl_absorpt_process_details '(X-SHAPE; Stoe & Cie, 2005)'
_exptl_crystal_colour yellow
_exptl_crystal_density_diffrn 1.354
_exptl_crystal_density_method 'not measured'
_exptl_crystal_description prism
_exptl_crystal_F_000 720
_exptl_crystal_size_max 0.45
_exptl_crystal_size_mid 0.28
_exptl_crystal_size_min 0.23
_refine_diff_density_max 1.264
_refine_diff_density_min -1.142
_refine_ls_extinction_method none
_refine_ls_goodness_of_fit_ref 1.143
_refine_ls_hydrogen_treatment constr
_refine_ls_matrix_type full
_refine_ls_number_parameters 203
_refine_ls_number_reflns 4503
_refine_ls_number_restraints 0
_refine_ls_restrained_S_all 1.143
_refine_ls_R_factor_all 0.1155
_refine_ls_R_factor_gt 0.0966
_refine_ls_shift/su_max 0.000
_refine_ls_shift/su_mean 0.000
_refine_ls_structure_factor_coef Fsqd
_refine_ls_weighting_details 'calc w=1/[\s^2^(Fo^2^)+(0.1579P)^2^+0.3709P] where P=(Fo^2^+2Fc^2^)/3'
_refine_ls_weighting_scheme calc
_refine_ls_wR_factor_gt 0.1822
_refine_ls_wR_factor_ref 0.1967
_reflns_number_gt 3540
_reflns_number_total 4503
_reflns_threshold_expression I>2\s(I)
_cod_data_source_file hb5165.cif
_cod_data_source_block I
_cod_depositor_comments
;
The following automatic conversions were performed:
'_symmetry_cell_setting' value 'Monoclinic' changed to 'monoclinic'
according to '/home/saulius/struct/CIF-dictionaries/cif_core.dic'
dictionary named 'cif_core.dic' version 2.4.1 from 2010-06-29.

Automatic conversion script
Id: cif_fix_enum 1527 2010-12-29 10:47:43Z saulius 

The following automatic conversions were performed:

'_symmetry_cell_setting' value 'Monoclinic' changed to 'monoclinic'
according to /home/saulius/struct/CIF-dictionaries/cif_core.dic
dictionary named 'cif_core.dic' version 2.4.1 from 2010-06-29.

Automatic conversion script
Id: cif_fix_values 1715 2011-07-08 13:25:40Z adriana 
;
_cod_original_sg_symbol_H-M 'P 21/n'
_cod_database_code 2224228
_cod_database_fobs_code 2224228

loop_
_symmetry_equiv_pos_site_id
_symmetry_equiv_pos_as_xyz
1 x,y,z
2 1/2-x,1/2+y,1/2-z
3 -x,-y,-z
4 1/2+x,1/2-y,1/2+z

loop_
_atom_site_type_symbol
_atom_site_label
_atom_site_fract_x
_atom_site_fract_y
_atom_site_fract_z
_atom_site_U_iso_or_equiv
_atom_site_adp_type
_atom_site_calc_flag
_atom_site_refinement_flags
_atom_site_occupancy
_atom_site_disorder_assembly
_atom_site_disorder_group
C C1 0.7281(4) 0.8994(3) -0.1775(3) 0.0353(7) Uani d . 1 . .
H H1A 0.6738 0.9058 -0.1227 0.053 Uiso calc R 1 . .
H H1B 0.6598 0.8914 -0.2329 0.053 Uiso calc R 1 . .
H H1C 0.7869 0.9596 -0.1839 0.053 Uiso calc R 1 . .
C C2 0.8274(3) 0.8079(3) -0.1667(2) 0.0306(7) Uani d . 1 . .
C C3 0.8266(4) 0.7345(3) -0.2396(3) 0.0354(7) Uani d . 1 . .
H H3 0.7650 0.7436 -0.2950 0.042 Uiso calc R 1 . .
C C4 0.9155(4) 0.6503(3) -0.2294(3) 0.0349(7) Uani d . 1 . .
H H4 0.9165 0.6032 -0.2784 0.042 Uiso calc R 1 . .
C C5 1.0064(4) 0.6351(3) -0.1439(2) 0.0310(6) Uani d . 1 . .
C C6 1.0989(4) 0.5492(3) -0.1246(3) 0.0356(7) Uani d . 1 . .
H H6 1.1049 0.4985 -0.1700 0.043 Uiso calc R 1 . .
C C7 1.1805(4) 0.5410(3) -0.0376(3) 0.0380(8) Uani d . 1 . .
H H7 1.2414 0.4844 -0.0252 0.046 Uiso calc R 1 . .
C C8 1.1734(4) 0.6166(3) 0.0329(3) 0.0349(7) Uani d . 1 . .
H H8 1.2298 0.6094 0.0907 0.042 Uiso calc R 1 . .
C C9 1.0831(4) 0.7011(3) 0.0164(2) 0.0305(7) Uani d . 1 . .
C C10 0.9996(3) 0.7110(3) -0.0735(2) 0.0284(6) Uani d . 1 . .
C C11 0.6511(5) 0.7812(4) 0.0572(4) 0.0516(11) Uani d . 1 . .
H H11A 0.6560 0.7490 -0.0040 0.062 Uiso calc R 1 . .
H H11B 0.5557 0.8149 0.0573 0.062 Uiso calc R 1 . .
C C12 0.6658(9) 0.7025(4) 0.1327(6) 0.081(2) Uani d . 1 . .
H H12A 0.7618 0.6710 0.1340 0.122 Uiso calc R 1 . .
H H12B 0.5903 0.6515 0.1202 0.122 Uiso calc R 1 . .
H H12C 0.6549 0.7340 0.1928 0.122 Uiso calc R 1 . .
C C13 0.9606(5) 0.8822(4) 0.2620(3) 0.0431(9) Uani d . 1 . .
H H13A 0.9889 0.8109 0.2585 0.052 Uiso calc R 1 . .
H H13B 0.8540 0.8853 0.2650 0.052 Uiso calc R 1 . .
C C14 1.0373(5) 0.9294(4) 0.3496(3) 0.0512(11) Uani d . 1 . .
H H14A 1.1427 0.9274 0.3462 0.077 Uiso calc R 1 . .
H H14B 1.0125 0.8918 0.4042 0.077 Uiso calc R 1 . .
H H14C 1.0057 0.9990 0.3547 0.077 Uiso calc R 1 . .
C C15 1.2662(4) 0.9251(3) -0.0154(3) 0.0347(7) Uani d . 1 . .
H H15A 1.2825 0.8655 0.0249 0.042 Uiso calc R 1 . .
H H15B 1.3421 0.9750 0.0042 0.042 Uiso calc R 1 . .
C C16 1.2818(4) 0.8944(3) -0.1167(3) 0.0444(9) Uani d . 1 . .
H H16A 1.2054 0.8464 -0.1371 0.067 Uiso calc R 1 . .
H H16B 1.3772 0.8636 -0.1210 0.067 Uiso calc R 1 . .
H H16C 1.2728 0.9539 -0.1565 0.067 Uiso calc R 1 . .
N N1 0.9147(3) 0.7980(2) -0.0847(2) 0.0284(6) Uani d . 1 . .
O O1 1.0681(3) 0.7744(2) 0.07988(17) 0.0338(5) Uani d . 1 . .
O O2 0.7640(3) 0.8529(2) 0.07192(19) 0.0356(6) Uani d . 1 . .
O O3 0.9989(3) 0.9345(2) 0.17872(19) 0.0364(6) Uani d . 1 . .
O O4 1.1230(2) 0.96763(19) -0.00251(17) 0.0302(5) Uani d . 1 . .
Ti Ti1 0.94929(6) 0.89765(5) 0.05650(4) 0.0280(2) Uani d . 1 . .

loop_
_atom_site_aniso_label
_atom_site_aniso_U_11
_atom_site_aniso_U_22
_atom_site_aniso_U_33
_atom_site_aniso_U_12
_atom_site_aniso_U_13
_atom_site_aniso_U_23
C1 0.0283(15) 0.0410(18) 0.0341(17) 0.0002(13) -0.0110(13) 0.0000(13)
C2 0.0241(13) 0.0379(16) 0.0286(15) -0.0053(12) -0.0048(11) 0.0032(12)
C3 0.0296(15) 0.0430(18) 0.0320(17) -0.0047(13) -0.0059(12) 0.0010(14)
C4 0.0361(16) 0.0386(18) 0.0288(16) -0.0035(14) -0.0032(13) -0.0046(13)
C5 0.0260(13) 0.0359(16) 0.0312(16) -0.0044(12) 0.0024(11) 0.0014(13)
C6 0.0354(16) 0.0327(16) 0.0387(18) 0.0010(13) 0.0034(14) -0.0022(14)
C7 0.0332(16) 0.0360(17) 0.044(2) 0.0052(14) 0.0013(14) 0.0007(15)
C8 0.0311(15) 0.0390(18) 0.0331(17) 0.0036(13) -0.0055(13) 0.0010(13)
C9 0.0254(13) 0.0358(17) 0.0293(16) -0.0001(12) -0.0031(11) 0.0016(12)
C10 0.0237(13) 0.0350(16) 0.0258(14) -0.0027(12) -0.0007(11) -0.0008(12)
C11 0.0382(19) 0.061(3) 0.056(3) -0.0186(19) 0.0044(18) -0.009(2)
C12 0.112(5) 0.039(3) 0.101(5) -0.006(3) 0.055(4) 0.002(3)
C13 0.0396(18) 0.060(2) 0.0292(17) -0.0043(17) 0.0005(14) 0.0001(16)
C14 0.045(2) 0.076(3) 0.0309(19) 0.013(2) -0.0030(16) -0.0061(19)
C15 0.0218(13) 0.0404(18) 0.0420(19) 0.0031(12) 0.0028(12) -0.0011(14)
C16 0.0322(17) 0.056(2) 0.046(2) -0.0024(16) 0.0101(16) -0.0103(18)
N1 0.0224(11) 0.0346(14) 0.0269(13) -0.0025(10) -0.0045(10) 0.0011(10)
O1 0.0329(11) 0.0380(13) 0.0287(12) 0.0023(10) -0.0073(9) -0.0014(9)
O2 0.0270(11) 0.0408(14) 0.0385(13) -0.0043(10) 0.0009(9) -0.0014(10)
O3 0.0329(12) 0.0463(15) 0.0295(12) -0.0052(10) 0.0000(9) -0.0013(10)
O4 0.0217(9) 0.0372(12) 0.0313(12) 0.0014(9) 0.0008(8) -0.0026(9)
Ti1 0.0224(3) 0.0344(4) 0.0264(3) -0.0008(2) -0.0020(2) -0.0018(2)

loop_
_atom_type_symbol
_atom_type_description
_atom_type_scat_dispersion_real
_atom_type_scat_dispersion_imag
_atom_type_scat_source
C C 0.0033 0.0016 'International Tables Vol C Tables 4.2.6.8 and 6.1.1.4'
H H 0.0000 0.0000 'International Tables Vol C Tables 4.2.6.8 and 6.1.1.4'
N N 0.0061 0.0033 'International Tables Vol C Tables 4.2.6.8 and 6.1.1.4'
O O 0.0106 0.0060 'International Tables Vol C Tables 4.2.6.8 and 6.1.1.4'
Ti Ti 0.2776 0.4457 'International Tables Vol C Tables 4.2.6.8 and 6.1.1.4'

loop_
_geom_angle_atom_site_label_1
_geom_angle_atom_site_label_2
_geom_angle_atom_site_label_3
_geom_angle_site_symmetry_1
_geom_angle_site_symmetry_3
_geom_angle
_geom_angle_publ_flag
C2 C1 H1A . . 109.5 ?
C2 C1 H1B . . 109.5 ?
H1A C1 H1B . . 109.5 ?
C2 C1 H1C . . 109.5 ?
H1A C1 H1C . . 109.5 ?
H1B C1 H1C . . 109.5 ?
N1 C2 C3 . . 121.9(3) ?
N1 C2 C1 . . 117.6(3) ?
C3 C2 C1 . . 120.4(3) ?
C4 C3 C2 . . 120.6(3) ?
C4 C3 H3 . . 119.7 ?
C2 C3 H3 . . 119.7 ?
C3 C4 C5 . . 119.6(3) ?
C3 C4 H4 . . 120.2 ?
C5 C4 H4 . . 120.2 ?
C6 C5 C10 . . 119.0(3) ?
C6 C5 C4 . . 124.4(3) ?
C10 C5 C4 . . 116.6(3) ?
C7 C6 C5 . . 119.5(3) ?
C7 C6 H6 . . 120.2 ?
C5 C6 H6 . . 120.2 ?
C6 C7 C8 . . 121.5(3) ?
C6 C7 H7 . . 119.2 ?
C8 C7 H7 . . 119.2 ?
C9 C8 C7 . . 120.3(3) ?
C9 C8 H8 . . 119.9 ?
C7 C8 H8 . . 119.9 ?
O1 C9 C8 . . 123.8(3) ?
O1 C9 C10 . . 117.4(3) ?
C8 C9 C10 . . 118.7(3) ?
N1 C10 C5 . . 124.0(3) ?
N1 C10 C9 . . 115.0(3) ?
C5 C10 C9 . . 120.9(3) ?
O2 C11 C12 . . 110.1(5) ?
O2 C11 H11A . . 109.6 ?
C12 C11 H11A . . 109.6 ?
O2 C11 H11B . . 109.6 ?
C12 C11 H11B . . 109.6 ?
H11A C11 H11B . . 108.2 ?
C11 C12 H12A . . 109.5 ?
C11 C12 H12B . . 109.5 ?
H12A C12 H12B . . 109.5 ?
C11 C12 H12C . . 109.5 ?
H12A C12 H12C . . 109.5 ?
H12B C12 H12C . . 109.5 ?
O3 C13 C14 . . 111.0(4) ?
O3 C13 H13A . . 109.4 ?
C14 C13 H13A . . 109.4 ?
O3 C13 H13B . . 109.4 ?
C14 C13 H13B . . 109.4 ?
H13A C13 H13B . . 108.0 ?
C13 C14 H14A . . 109.5 ?
C13 C14 H14B . . 109.5 ?
H14A C14 H14B . . 109.5 ?
C13 C14 H14C . . 109.5 ?
H14A C14 H14C . . 109.5 ?
H14B C14 H14C . . 109.5 ?
O4 C15 C16 . . 112.8(3) ?
O4 C15 H15A . . 109.0 ?
C16 C15 H15A . . 109.0 ?
O4 C15 H15B . . 109.0 ?
C16 C15 H15B . . 109.0 ?
H15A C15 H15B . . 107.8 ?
C15 C16 H16A . . 109.5 ?
C15 C16 H16B . . 109.5 ?
H16A C16 H16B . . 109.5 ?
C15 C16 H16C . . 109.5 ?
H16A C16 H16C . . 109.5 ?
H16B C16 H16C . . 109.5 ?
C2 N1 C10 . . 117.1(3) ?
C2 N1 Ti1 . . 133.8(2) ?
C10 N1 Ti1 . . 109.0(2) ?
C9 O1 Ti1 . . 124.7(2) ?
C11 O2 Ti1 . . 151.4(3) ?
C13 O3 Ti1 . . 127.0(2) ?
C15 O4 Ti1 . 3_775 123.9(2) ?
C15 O4 Ti1 . . 127.5(2) ?
Ti1 O4 Ti1 3_775 . 108.13(10) ?
O2 Ti1 O3 . . 97.01(12) n
O2 Ti1 O1 . . 102.40(12) n
O3 Ti1 O1 . . 88.43(12) n
O2 Ti1 O4 . 3_775 93.27(11) ?
O3 Ti1 O4 . 3_775 100.06(12) ?
O1 Ti1 O4 . 3_775 161.18(11) ?
O2 Ti1 O4 . . 160.52(12) n
O3 Ti1 O4 . . 97.94(11) n
O1 Ti1 O4 . . 90.44(10) n
O4 Ti1 O4 3_775 . 71.87(10) n
O2 Ti1 N1 . . 82.66(11) n
O3 Ti1 N1 . . 161.53(12) n
O1 Ti1 N1 . . 73.70(10) n
O4 Ti1 N1 3_775 . 98.39(10) ?
O4 Ti1 N1 . . 87.05(10) n

loop_
_geom_bond_atom_site_label_1
_geom_bond_atom_site_label_2
_geom_bond_site_symmetry_2
_geom_bond_distance
_geom_bond_publ_flag
C1 C2 . 1.496(5) ?
C1 H1A . 0.9600 ?
C1 H1B . 0.9600 ?
C1 H1C . 0.9600 ?
C2 N1 . 1.352(4) ?
C2 C3 . 1.411(5) ?
C3 C4 . 1.364(5) ?
C3 H3 . 0.9300 ?
C4 C5 . 1.417(5) ?
C4 H4 . 0.9300 ?
C5 C6 . 1.414(5) ?
C5 C10 . 1.414(5) ?
C6 C7 . 1.384(5) ?
C6 H6 . 0.9300 ?
C7 C8 . 1.412(5) ?
C7 H7 . 0.9300 ?
C8 C9 . 1.383(5) ?
C8 H8 . 0.9300 ?
C9 O1 . 1.331(4) ?
C9 C10 . 1.428(4) ?
C10 N1 . 1.375(4) ?
C11 O2 . 1.389(5) ?
C11 C12 . 1.483(9) ?
C11 H11A . 0.9700 ?
C11 H11B . 0.9700 ?
C12 H12A . 0.9600 ?
C12 H12B . 0.9600 ?
C12 H12C . 0.9600 ?
C13 O3 . 1.435(5) ?
C13 C14 . 1.501(6) ?
C13 H13A . 0.9700 ?
C13 H13B . 0.9700 ?
C14 H14A . 0.9600 ?
C14 H14B . 0.9600 ?
C14 H14C . 0.9600 ?
C15 O4 . 1.438(4) ?
C15 C16 . 1.512(6) ?
C15 H15A . 0.9700 ?
C15 H15B . 0.9700 ?
C16 H16A . 0.9600 ?
C16 H16B . 0.9600 ?
C16 H16C . 0.9600 ?
Ti1 N1 . 2.387(3) y
Ti1 O1 . 1.950(3) y
Ti1 O2 . 1.808(3) y
Ti1 O3 . 1.817(3) y
Ti1 O4 3_775 2.008(3) y
Ti1 O4 . 2.061(2) y
Ti1 Ti1 3_775 3.2948(13) ?

loop_
_geom_hbond_atom_site_label_D
_geom_hbond_atom_site_label_H
_geom_hbond_atom_site_label_A
_geom_hbond_site_symmetry_A
_geom_hbond_distance_DH
_geom_hbond_distance_HA
_geom_hbond_distance_DA
_geom_hbond_angle_DHA
_geom_hbond_publ_flag
C15 H15A O1 . 0.97 2.46 3.061(5) 120 yes
C1 H1C O3 3_775 0.96 2.38 3.292(5) 159 yes
C3 H3 O1 4_464 0.93 2.41 3.310(5) 163 yes

loop_
_geom_torsion_atom_site_label_1
_geom_torsion_atom_site_label_2
_geom_torsion_atom_site_label_3
_geom_torsion_atom_site_label_4
_geom_torsion_site_symmetry_1
_geom_torsion_site_symmetry_2
_geom_torsion_site_symmetry_3
_geom_torsion_site_symmetry_4
_geom_torsion
_geom_torsion_publ_flag
N1 C2 C3 C4 . . . . -0.2(5) ?
C1 C2 C3 C4 . . . . -179.1(3) ?
C2 C3 C4 C5 . . . . 1.7(5) ?
C3 C4 C5 C6 . . . . 177.8(3) ?
C3 C4 C5 C10 . . . . -0.7(5) ?
C10 C5 C6 C7 . . . . 0.1(5) ?
C4 C5 C6 C7 . . . . -178.5(4) ?
C5 C6 C7 C8 . . . . 0.2(6) ?
C6 C7 C8 C9 . . . . 0.3(6) ?
C7 C8 C9 O1 . . . . 178.5(3) ?
C7 C8 C9 C10 . . . . -1.0(5) ?
C6 C5 C10 N1 . . . . 179.4(3) ?
C4 C5 C10 N1 . . . . -1.9(5) ?
C6 C5 C10 C9 . . . . -0.8(5) ?
C4 C5 C10 C9 . . . . 177.9(3) ?
O1 C9 C10 N1 . . . . 1.5(4) ?
C8 C9 C10 N1 . . . . -178.9(3) ?
O1 C9 C10 C5 . . . . -178.3(3) ?
C8 C9 C10 C5 . . . . 1.3(5) ?
C3 C2 N1 C10 . . . . -2.3(5) ?
C1 C2 N1 C10 . . . . 176.6(3) ?
C3 C2 N1 Ti1 . . . . -178.5(2) ?
C1 C2 N1 Ti1 . . . . 0.5(5) ?
C5 C10 N1 C2 . . . . 3.4(5) ?
C9 C10 N1 C2 . . . . -176.4(3) ?
C5 C10 N1 Ti1 . . . . -179.5(3) ?
C9 C10 N1 Ti1 . . . . 0.7(3) ?
C8 C9 O1 Ti1 . . . . 176.8(3) ?
C10 C9 O1 Ti1 . . . . -3.6(4) ?
C12 C11 O2 Ti1 . . . . 88.3(7) ?
C14 C13 O3 Ti1 . . . . 173.2(3) ?
C16 C15 O4 Ti1 . . . 3_775 -67.7(4) ?
C16 C15 O4 Ti1 . . . . 103.7(3) ?
C11 O2 Ti1 O3 . . . . -134.1(6) ?
C11 O2 Ti1 O1 . . . . -44.2(6) ?
C11 O2 Ti1 O4 . . . 3_775 125.3(6) ?
C11 O2 Ti1 O4 . . . . 85.9(7) ?
C11 O2 Ti1 N1 . . . . 27.3(6) ?
C11 O2 Ti1 Ti1 . . . 3_775 115.5(6) ?
C13 O3 Ti1 O2 . . . . 38.1(3) ?
C13 O3 Ti1 O1 . . . . -64.2(3) ?
C13 O3 Ti1 O4 . . . 3_775 132.7(3) ?
C13 O3 Ti1 O4 . . . . -154.4(3) ?
C13 O3 Ti1 N1 . . . . -49.7(5) ?
C13 O3 Ti1 Ti1 . . . 3_775 169.8(3) ?
C9 O1 Ti1 O2 . . . . 81.3(3) ?
C9 O1 Ti1 O3 . . . . 178.2(3) ?
C9 O1 Ti1 O4 . . . 3_775 -64.3(4) ?
C9 O1 Ti1 O4 . . . . -83.9(3) ?
C9 O1 Ti1 N1 . . . . 2.9(2) ?
C9 O1 Ti1 Ti1 . . . 3_775 -79.3(3) ?
C15 O4 Ti1 O2 . . . . -130.7(4) ?
Ti1 O4 Ti1 O2 3_775 . . . 41.8(4) ?
C15 O4 Ti1 O3 . . . . 89.5(3) ?
Ti1 O4 Ti1 O3 3_775 . . . -98.04(13) ?
C15 O4 Ti1 O1 . . . . 1.0(3) ?
Ti1 O4 Ti1 O1 3_775 . . . 173.48(12) ?
C15 O4 Ti1 O4 . . . 3_775 -172.5(3) ?
Ti1 O4 Ti1 O4 3_775 . . 3_775 0.0 ?
C15 O4 Ti1 N1 . . . . -72.7(3) ?
Ti1 O4 Ti1 N1 3_775 . . . 99.83(12) ?
C15 O4 Ti1 Ti1 . . . 3_775 -172.5(3) ?
C2 N1 Ti1 O2 . . . . 69.3(3) ?
C10 N1 Ti1 O2 . . . . -107.0(2) ?
C2 N1 Ti1 O3 . . . . 159.5(3) ?
C10 N1 Ti1 O3 . . . . -16.8(4) ?
C2 N1 Ti1 O1 . . . . 174.6(3) ?
C10 N1 Ti1 O1 . . . . -1.8(2) ?
C2 N1 Ti1 O4 . . . 3_775 -22.9(3) ?
C10 N1 Ti1 O4 . . . 3_775 160.7(2) ?
C2 N1 Ti1 O4 . . . . -94.1(3) ?
C10 N1 Ti1 O4 . . . . 89.6(2) ?
C2 N1 Ti1 Ti1 . . . 3_775 -59.2(3) ?
C10 N1 Ti1 Ti1 . . . 3_775 124.4(2) ?
